data_7248242
loop_
_publ_author_name
'Novikov, Anton P.'
'Volkov, Mikhail A.'

_publ_section_title
;
 The influence of the alkoxy substituent length on the crystal structures
 of Tc(v) complexes with pyrazine
;
_journal_issue 12
_journal_name_full CrystEngComm
_journal_page_first 1747
_journal_page_last 1755
_journal_paper_doi 10.1039/D4CE00029C
_journal_volume 26
_journal_year 2024
_chemical_formula_moiety 'C13 H19 Cl2 N4 O2 Tc'
_chemical_formula_sum 'C13 H19 Cl2 N4 O2 Tc'
_chemical_formula_weight 432.22
_space_group_crystal_system monoclinic
_space_group_IT_number 14
_space_group_name_Hall '-P 2yn'
_space_group_name_H-M_alt 'P 1 21/n 1'
_atom_sites_solution_hydrogens geom
_audit_creation_date 2023-07-10
_audit_creation_method
;
Olex2 1.5
(compiled 2023.03.06 svn.rbb2c1857 for OlexSys, GUI svn.r6748)
;
_audit_update_record
;
2023-10-18 deposited with the CCDC.	2024-02-13 downloaded from the CCDC.
;
_cell_angle_alpha 90
_cell_angle_beta 109.072(2)
_cell_angle_gamma 90
_cell_formula_units_Z 4
_cell_length_a 14.0797(10)
_cell_length_b 8.8218(6)
_cell_length_c 14.5189(9)
_cell_measurement_reflns_used 4540
_cell_measurement_temperature 100(2)
_cell_measurement_theta_max 29.866
_cell_measurement_theta_min 3.062
_cell_volume 1704.4(2)
_computing_cell_refinement 'SAINT V8.40B (Bruker, 2020)'
_computing_data_reduction 'SAINT V8.40B (Bruker, 2020)'
_computing_molecular_graphics 'Olex2 1.5 (Dolomanov et al., 2009)'
_computing_publication_material 'Olex2 1.5 (Dolomanov et al., 2009)'
_computing_structure_refinement 'SHELXL 2018/3 (Sheldrick, 2015)'
_computing_structure_solution 'SHELXT 2018/2 (Sheldrick, 2018)'
_diffrn_ambient_temperature 100(2)
_diffrn_measured_fraction_theta_full 0.995
_diffrn_measured_fraction_theta_max 0.997
_diffrn_measurement_device_type 'Bruker KAPPA APEX II area-detector diffractometer'
_diffrn_radiation_type MoK\a
_diffrn_radiation_wavelength 0.71073
_diffrn_reflns_av_R_equivalents 0.0662
_diffrn_reflns_av_unetI/netI 0.0526
_diffrn_reflns_Laue_measured_fraction_full 0.995
_diffrn_reflns_Laue_measured_fraction_max 0.997
_diffrn_reflns_limit_h_max 19
_diffrn_reflns_limit_h_min -19
_diffrn_reflns_limit_k_max 12
_diffrn_reflns_limit_k_min -12
_diffrn_reflns_limit_l_max 20
_diffrn_reflns_limit_l_min -20
_diffrn_reflns_number 28302
_diffrn_reflns_point_group_measured_fraction_full 0.995
_diffrn_reflns_point_group_measured_fraction_max 0.997
_diffrn_reflns_theta_full 25.242
_diffrn_reflns_theta_max 29.998
_diffrn_reflns_theta_min 4.195
_diffrn_source_current 30.0
_diffrn_source_power 1.5
_diffrn_source_voltage 50.0
_exptl_absorpt_coefficient_mu 1.169
_exptl_absorpt_correction_T_max 1.0000
_exptl_absorpt_correction_T_min 0.8682
_exptl_absorpt_correction_type multi-scan
_exptl_absorpt_process_details
;
SADABS-2016/2 (Bruker,2016/2) was used for absorption correction.
wR2(int) was 0.0741 before and 0.0592 after correction.
The Ratio of minimum to maximum transmission is 0.8682.
The \l/2 correction factor is Not present.
;
_exptl_crystal_colour green
_exptl_crystal_colour_primary green
_exptl_crystal_density_diffrn 1.684
_exptl_crystal_description plate
_exptl_crystal_F_000 872
_exptl_crystal_size_max 0.3
_exptl_crystal_size_mid 0.18
_exptl_crystal_size_min 0.09
_refine_diff_density_max 0.481
_refine_diff_density_min -0.684
_refine_diff_density_rms 0.116
_refine_ls_extinction_method none
_refine_ls_goodness_of_fit_ref 1.006
_refine_ls_hydrogen_treatment constr
_refine_ls_matrix_type full
_refine_ls_number_parameters 200
_refine_ls_number_reflns 4961
_refine_ls_number_restraints 0
_refine_ls_restrained_S_all 1.006
_refine_ls_R_factor_all 0.0539
_refine_ls_R_factor_gt 0.0321
_refine_ls_shift/su_max 0.001
_refine_ls_shift/su_mean 0.000
_refine_ls_structure_factor_coef Fsqd
_refine_ls_weighting_details 'w=1/[\s^2^(Fo^2^)+(0.0188P)^2^+0.5294P] where P=(Fo^2^+2Fc^2^)/3'
_refine_ls_weighting_scheme calc
_refine_ls_wR_factor_gt 0.0561
_refine_ls_wR_factor_ref 0.0628
_reflns_Friedel_coverage 0.000
_reflns_number_gt 3650
_reflns_number_total 4961
_reflns_threshold_expression 'I > 2\s(I)'
_cod_data_source_file d4ce00029c2.cif
_cod_data_source_block mv39_lt_0m_a
_cod_depositor_comments 'Adding full bibliography for 7248235--7248244.cif.'
_cod_database_code 7248242
_shelx_shelxl_version_number 2018/3
_shelx_space_group_comment
;
The symmetry employed for this shelxl refinement is uniquely defined
by the following loop, which should always be used as a source of
symmetry information in preference to the above space-group names.
They are only intended as comments.
;
_shelx_estimated_absorpt_t_max 0.902
_shelx_estimated_absorpt_t_min 0.721
_olex2_refinement_description
;
1.a Secondary CH2 refined with riding coordinates:
 C10(H10A,H10B), C11(H11A,H11B), C12(H12A,H12B), C9(H9A,H9B)
1.b Aromatic/amide H refined with riding coordinates:
 C7(H7), C3(H3), C2(H2), C6(H6), C4(H4), C8(H8), C1(H1), C5(H5)
1.c Idealised Me refined as rotating group:
 C13(H13A,H13B,H13C)
;
_olex2_submission_special_instructions 'No special instructions were received'

loop_
_space_group_symop_operation_xyz
'x, y, z'
'-x+1/2, y+1/2, -z+1/2'
'-x, -y, -z'
'x-1/2, -y-1/2, z-1/2'

loop_
_atom_site_label
_atom_site_type_symbol
_atom_site_fract_x
_atom_site_fract_y
_atom_site_fract_z
_atom_site_U_iso_or_equiv
_atom_site_adp_type
_atom_site_occupancy
_atom_site_site_symmetry_order
_atom_site_calc_flag
_atom_site_refinement_flags_posn
_atom_site_refinement_flags_adp
_atom_site_refinement_flags_occupancy
_atom_site_disorder_assembly
_atom_site_disorder_group
Tc1 Tc 0.28783(2) 0.49639(2) 0.62547(2) 0.00756(5) Uani 1 1 d . . . . .
Cl1 Cl 0.43748(4) 0.64630(6) 0.64204(4) 0.01339(12) Uani 1 1 d . . . . .
Cl2 Cl 0.14112(4) 0.34542(6) 0.59493(4) 0.01367(12) Uani 1 1 d . . . . .
O1 O 0.30286(11) 0.43039(17) 0.50963(11) 0.0104(3) Uani 1 1 d . . . . .
O2 O 0.28949(12) 0.56292(17) 0.73395(11) 0.0133(3) Uani 1 1 d . . . . .
N3 N 0.19726(14) 0.6797(2) 0.55022(13) 0.0097(4) Uani 1 1 d . . . . .
N4 N 0.08387(15) 0.9232(2) 0.44821(14) 0.0146(4) Uani 1 1 d . . . . .
N1 N 0.38231(14) 0.3115(2) 0.69596(13) 0.0098(4) Uani 1 1 d . . . . .
N2 N 0.50916(15) 0.0730(2) 0.78660(15) 0.0162(4) Uani 1 1 d . . . . .
C7 C 0.08145(17) 0.7869(3) 0.40740(17) 0.0145(5) Uani 1 1 d . . . . .
H7 H 0.040303 0.772775 0.341581 0.017 Uiso 1 1 calc R U . . .
C3 C 0.51842(17) 0.2114(3) 0.82533(17) 0.0161(5) Uani 1 1 d . . . . .
H3 H 0.569585 0.228869 0.885925 0.019 Uiso 1 1 calc R U . . .
C2 C 0.43475(18) 0.0544(3) 0.70208(18) 0.0149(5) Uani 1 1 d . . . . .
H2 H 0.425292 -0.042525 0.671983 0.018 Uiso 1 1 calc R U . . .
C6 C 0.14297(18) 0.9354(3) 0.54115(17) 0.0132(5) Uani 1 1 d . . . . .
H6 H 0.145588 1.029941 0.573254 0.016 Uiso 1 1 calc R U . . .
C4 C 0.45661(16) 0.3305(3) 0.78093(16) 0.0122(5) Uani 1 1 d . . . . .
H4 H 0.466893 0.427483 0.811074 0.015 Uiso 1 1 calc R U . . .
C8 C 0.13698(16) 0.6651(3) 0.45782(16) 0.0115(5) Uani 1 1 d . . . . .
H8 H 0.132112 0.569694 0.426210 0.014 Uiso 1 1 calc R U . . .
C1 C 0.37100(17) 0.1716(2) 0.65688(17) 0.0128(5) Uani 1 1 d . . . . .
H1 H 0.318495 0.152821 0.597399 0.015 Uiso 1 1 calc R U . . .
C10 C 0.29730(18) 0.3399(3) 0.35160(16) 0.0166(5) Uani 1 1 d . . . . .
H10A H 0.333685 0.345589 0.303754 0.020 Uiso 1 1 calc R U . . .
H10B H 0.232407 0.393290 0.323231 0.020 Uiso 1 1 calc R U . . .
C11 C 0.27623(18) 0.1731(3) 0.36712(17) 0.0159(5) Uani 1 1 d . . . . .
H11A H 0.250543 0.165884 0.422820 0.019 Uiso 1 1 calc R U . . .
H11B H 0.222844 0.135802 0.308479 0.019 Uiso 1 1 calc R U . . .
C5 C 0.20034(17) 0.8170(2) 0.59253(16) 0.0114(5) Uani 1 1 d . . . . .
H5 H 0.242219 0.831997 0.657996 0.014 Uiso 1 1 calc R U . . .
C13 C 0.3491(2) -0.0915(3) 0.41106(19) 0.0236(6) Uani 1 1 d . . . . .
H13A H 0.290131 -0.131798 0.360155 0.035 Uiso 1 1 calc R U . . .
H13B H 0.337215 -0.094184 0.473891 0.035 Uiso 1 1 calc R U . . .
H13C H 0.408029 -0.153451 0.414842 0.035 Uiso 1 1 calc R U . . .
C12 C 0.36752(19) 0.0713(3) 0.3866(2) 0.0214(6) Uani 1 1 d . . . . .
H12A H 0.422999 0.114024 0.441485 0.026 Uiso 1 1 calc R U . . .
H12B H 0.389391 0.071116 0.328401 0.026 Uiso 1 1 calc R U . . .
C9 C 0.35844(18) 0.4219(3) 0.44387(17) 0.0155(5) Uani 1 1 d . . . . .
H9A H 0.422211 0.366867 0.474903 0.019 Uiso 1 1 calc R U . . .
H9B H 0.374950 0.525334 0.427475 0.019 Uiso 1 1 calc R U . . .

loop_
_atom_site_aniso_label
_atom_site_aniso_U_11
_atom_site_aniso_U_22
_atom_site_aniso_U_33
_atom_site_aniso_U_23
_atom_site_aniso_U_13
_atom_site_aniso_U_12
Tc1 0.00880(8) 0.00635(9) 0.00690(8) -0.00045(7) 0.00170(6) 0.00039(8)
Cl1 0.0122(3) 0.0118(3) 0.0152(3) -0.0009(2) 0.0031(2) -0.0033(2)
Cl2 0.0114(3) 0.0103(3) 0.0186(3) 0.0015(2) 0.0038(2) -0.0019(2)
O1 0.0116(8) 0.0105(8) 0.0083(8) -0.0010(6) 0.0022(7) 0.0007(6)
O2 0.0177(9) 0.0100(8) 0.0122(8) -0.0003(6) 0.0049(7) 0.0019(7)
N3 0.0091(9) 0.0090(9) 0.0103(9) 0.0001(7) 0.0023(8) -0.0007(8)
N4 0.0126(10) 0.0137(10) 0.0172(11) 0.0042(8) 0.0043(9) 0.0021(8)
N1 0.0089(9) 0.0081(9) 0.0119(9) 0.0001(7) 0.0030(8) 0.0006(7)
N2 0.0154(10) 0.0148(10) 0.0177(11) 0.0042(8) 0.0045(9) 0.0022(8)
C7 0.0123(11) 0.0153(12) 0.0134(12) 0.0033(10) 0.0008(10) 0.0010(10)
C3 0.0120(12) 0.0195(13) 0.0142(12) 0.0007(10) 0.0009(10) 0.0019(10)
C2 0.0159(12) 0.0091(11) 0.0191(12) -0.0013(9) 0.0050(10) 0.0007(9)
C6 0.0154(12) 0.0086(11) 0.0161(12) 0.0012(9) 0.0057(10) 0.0018(9)
C4 0.0131(11) 0.0132(11) 0.0092(11) -0.0021(9) 0.0019(9) -0.0006(9)
C8 0.0106(11) 0.0117(11) 0.0106(11) -0.0020(9) 0.0011(9) -0.0008(9)
C1 0.0116(11) 0.0095(11) 0.0148(12) -0.0025(9) 0.0010(10) -0.0017(9)
C10 0.0174(12) 0.0224(13) 0.0088(11) -0.0037(10) 0.0029(10) -0.0006(11)
C11 0.0154(12) 0.0203(13) 0.0111(11) -0.0056(10) 0.0033(10) -0.0011(10)
C5 0.0131(11) 0.0114(11) 0.0099(11) -0.0019(9) 0.0041(9) -0.0004(9)
C13 0.0239(14) 0.0257(15) 0.0193(14) -0.0006(11) 0.0046(12) 0.0010(12)
C12 0.0162(13) 0.0217(13) 0.0269(15) -0.0026(12) 0.0077(12) 0.0001(11)
C9 0.0151(12) 0.0202(13) 0.0140(12) -0.0036(10) 0.0085(10) -0.0033(10)

loop_
_atom_type_symbol
_atom_type_description
_atom_type_scat_dispersion_real
_atom_type_scat_dispersion_imag
_atom_type_scat_source
C C 0.0033 0.0016 'International Tables Vol C Tables 4.2.6.8 and 6.1.1.4'
H H 0.0000 0.0000 'International Tables Vol C Tables 4.2.6.8 and 6.1.1.4'
Cl Cl 0.1484 0.1585 'International Tables Vol C Tables 4.2.6.8 and 6.1.1.4'
N N 0.0061 0.0033 'International Tables Vol C Tables 4.2.6.8 and 6.1.1.4'
O O 0.0106 0.0060 'International Tables Vol C Tables 4.2.6.8 and 6.1.1.4'
Tc Tc -1.4390 0.7593 'International Tables Vol C Tables 4.2.6.8 and 6.1.1.4'

loop_
_geom_angle_atom_site_label_1
_geom_angle_atom_site_label_2
_geom_angle_atom_site_label_3
_geom_angle
_geom_angle_site_symmetry_1
_geom_angle_site_symmetry_3
_geom_angle_publ_flag
Cl2 Tc1 Cl1 174.93(2) . . ?
O1 Tc1 Cl1 84.75(5) . . ?
O1 Tc1 Cl2 90.27(5) . . ?
O1 Tc1 N3 89.98(7) . . ?
O1 Tc1 N1 87.55(7) . . ?
O2 Tc1 Cl1 88.34(6) . . ?
O2 Tc1 Cl2 96.67(6) . . ?
O2 Tc1 O1 172.74(7) . . ?
O2 Tc1 N3 92.21(7) . . ?
O2 Tc1 N1 90.11(7) . . ?
N3 Tc1 Cl1 89.55(5) . . ?
N3 Tc1 Cl2 89.51(5) . . ?
N3 Tc1 N1 177.28(7) . . ?
N1 Tc1 Cl1 89.08(5) . . ?
N1 Tc1 Cl2 91.65(5) . . ?
C9 O1 Tc1 151.24(14) . . ?
C8 N3 Tc1 121.26(15) . . ?
C8 N3 C5 117.20(19) . . ?
C5 N3 Tc1 121.51(14) . . ?
C7 N4 C6 115.90(19) . . ?
C4 N1 Tc1 121.33(15) . . ?
C4 N1 C1 116.82(19) . . ?
C1 N1 Tc1 121.84(15) . . ?
C3 N2 C2 116.0(2) . . ?
N4 C7 H7 118.8 . . ?
N4 C7 C8 122.3(2) . . ?
C8 C7 H7 118.8 . . ?
N2 C3 H3 118.7 . . ?
N2 C3 C4 122.7(2) . . ?
C4 C3 H3 118.7 . . ?
N2 C2 H2 118.8 . . ?
N2 C2 C1 122.4(2) . . ?
C1 C2 H2 118.8 . . ?
N4 C6 H6 118.5 . . ?
N4 C6 C5 123.0(2) . . ?
C5 C6 H6 118.5 . . ?
N1 C4 C3 121.1(2) . . ?
N1 C4 H4 119.5 . . ?
C3 C4 H4 119.5 . . ?
N3 C8 C7 121.1(2) . . ?
N3 C8 H8 119.4 . . ?
C7 C8 H8 119.4 . . ?
N1 C1 C2 121.0(2) . . ?
N1 C1 H1 119.5 . . ?
C2 C1 H1 119.5 . . ?
H10A C10 H10B 107.6 . . ?
C11 C10 H10A 108.7 . . ?
C11 C10 H10B 108.7 . . ?
C9 C10 H10A 108.7 . . ?
C9 C10 H10B 108.7 . . ?
C9 C10 C11 114.1(2) . . ?
C10 C11 H11A 108.8 . . ?
C10 C11 H11B 108.8 . . ?
H11A C11 H11B 107.7 . . ?
C12 C11 C10 113.8(2) . . ?
C12 C11 H11A 108.8 . . ?
C12 C11 H11B 108.8 . . ?
N3 C5 C6 120.4(2) . . ?
N3 C5 H5 119.8 . . ?
C6 C5 H5 119.8 . . ?
H13A C13 H13B 109.5 . . ?
H13A C13 H13C 109.5 . . ?
H13B C13 H13C 109.5 . . ?
C12 C13 H13A 109.5 . . ?
C12 C13 H13B 109.5 . . ?
C12 C13 H13C 109.5 . . ?
C11 C12 C13 113.8(2) . . ?
C11 C12 H12A 108.8 . . ?
C11 C12 H12B 108.8 . . ?
C13 C12 H12A 108.8 . . ?
C13 C12 H12B 108.8 . . ?
H12A C12 H12B 107.7 . . ?
O1 C9 C10 109.89(19) . . ?
O1 C9 H9A 109.7 . . ?
O1 C9 H9B 109.7 . . ?
C10 C9 H9A 109.7 . . ?
C10 C9 H9B 109.7 . . ?
H9A C9 H9B 108.2 . . ?

loop_
_geom_bond_atom_site_label_1
_geom_bond_atom_site_label_2
_geom_bond_distance
_geom_bond_site_symmetry_2
_geom_bond_publ_flag
Tc1 Cl1 2.4321(6) . ?
Tc1 Cl2 2.3746(6) . ?
Tc1 O1 1.8562(15) . ?
Tc1 O2 1.6737(16) . ?
Tc1 N3 2.1268(18) . ?
Tc1 N1 2.1416(18) . ?
O1 C9 1.421(3) . ?
N3 C8 1.339(3) . ?
N3 C5 1.352(3) . ?
N4 C7 1.337(3) . ?
N4 C6 1.338(3) . ?
N1 C4 1.342(3) . ?
N1 C1 1.347(3) . ?
N2 C3 1.333(3) . ?
N2 C2 1.338(3) . ?
C7 H7 0.9500 . ?
C7 C8 1.388(3) . ?
C3 H3 0.9500 . ?
C3 C4 1.383(3) . ?
C2 H2 0.9500 . ?
C2 C1 1.385(3) . ?
C6 H6 0.9500 . ?
C6 C5 1.381(3) . ?
C4 H4 0.9500 . ?
C8 H8 0.9500 . ?
C1 H1 0.9500 . ?
C10 H10A 0.9900 . ?
C10 H10B 0.9900 . ?
C10 C11 1.532(3) . ?
C10 C9 1.518(3) . ?
C11 H11A 0.9900 . ?
C11 H11B 0.9900 . ?
C11 C12 1.517(3) . ?
C5 H5 0.9500 . ?
C13 H13A 0.9800 . ?
C13 H13B 0.9800 . ?
C13 H13C 0.9800 . ?
C13 C12 1.522(3) . ?
C12 H12A 0.9900 . ?
C12 H12B 0.9900 . ?
C9 H9A 0.9900 . ?
C9 H9B 0.9900 . ?

loop_
_geom_hbond_atom_site_label_D
_geom_hbond_atom_site_label_H
_geom_hbond_atom_site_label_A
_geom_hbond_distance_DH
_geom_hbond_distance_HA
_geom_hbond_distance_DA
_geom_hbond_angle_DHA
_geom_hbond_site_symmetry_A
_geom_hbond_publ_flag
C6 H6 O2 0.95 2.66 3.287(3) 123.8 2_556 yes
C4 H4 N4 0.95 2.50 3.314(3) 143.3 4_676 yes
C8 H8 N2 0.95 2.53 3.302(3) 138.6 4_565 yes
C5 H5 O2 0.95 2.70 3.292(3) 121.4 2_556 yes

loop_
_geom_torsion_atom_site_label_1
_geom_torsion_atom_site_label_2
_geom_torsion_atom_site_label_3
_geom_torsion_atom_site_label_4
_geom_torsion
_geom_torsion_site_symmetry_1
_geom_torsion_site_symmetry_2
_geom_torsion_site_symmetry_3
_geom_torsion_site_symmetry_4
_geom_torsion_publ_flag
Tc1 O1 C9 C10 -175.4(2) . . . . ?
Tc1 N3 C8 C7 -176.98(17) . . . . ?
Tc1 N3 C5 C6 178.09(17) . . . . ?
Tc1 N1 C4 C3 -178.94(17) . . . . ?
Tc1 N1 C1 C2 178.05(17) . . . . ?
Cl1 Tc1 O1 C9 8.2(3) . . . . ?
Cl2 Tc1 O1 C9 -172.8(3) . . . . ?
N3 Tc1 O1 C9 97.7(3) . . . . ?
N4 C7 C8 N3 -1.0(4) . . . . ?
N4 C6 C5 N3 -1.4(4) . . . . ?
N1 Tc1 O1 C9 -81.1(3) . . . . ?
N2 C3 C4 N1 0.9(4) . . . . ?
N2 C2 C1 N1 1.0(4) . . . . ?
C7 N4 C6 C5 1.4(4) . . . . ?
C3 N2 C2 C1 0.2(4) . . . . ?
C2 N2 C3 C4 -1.1(4) . . . . ?
C6 N4 C7 C8 -0.2(4) . . . . ?
C4 N1 C1 C2 -1.2(3) . . . . ?
C8 N3 C5 C6 0.0(3) . . . . ?
C1 N1 C4 C3 0.3(3) . . . . ?
C10 C11 C12 C13 174.8(2) . . . . ?
C11 C10 C9 O1 -65.0(3) . . . . ?
C5 N3 C8 C7 1.1(3) . . . . ?
C9 C10 C11 C12 -72.6(3) . . . . ?
